data_2217489
loop_
_publ_author_name
'Rejouani, Nezha'
'Auhmani, Aziz'
'Ait Itto, My Youssef'
'Benharref, Ahmed'
'Daran, Jean-Claude'

_publ_section_title
;1,4a-Dimethyl-6-methylene-5-(5,5,6,6-tetracyano-2-methylcyclohex-2-enylmethyl)decahydronaphthalene-1-carboxylic
 acid: a <i>trans</i>-communic acid derivative
;
_journal_coeditor_code ER2042
_journal_issue 2
_journal_name_full 'Acta Crystallographica Section E'
_journal_page_first o475
_journal_page_last o475
_journal_paper_doi 10.1107/S1600536808001086
_journal_volume 64
_journal_year 2008
_chemical_formula_iupac 'C26 H30 N4 O2'
_chemical_formula_moiety 'C26 H30 N4 O2'
_chemical_formula_sum 'C26 H30 N4 O2'
_chemical_formula_weight 430.54
_chemical_name_systematic
;
1,4a-Dimethyl-6-methylene-5-(5,5,6,6-tetracyano-2-methylcyclohex-2-
enylmethyl)decahydronaphthalene-1-carboxylic acid ?
;
_space_group_IT_number 5
_symmetry_cell_setting monoclinic
_symmetry_space_group_name_Hall 'C 2y'
_symmetry_space_group_name_H-M 'C 1 2 1'
_atom_sites_solution_hydrogens geom
_atom_sites_solution_primary direct
_atom_sites_solution_secondary difmap
_audit_creation_method SHELXL-97
_cell_angle_alpha 90.00
_cell_angle_beta 93.260(12)
_cell_angle_gamma 90.00
_cell_formula_units_Z 4
_cell_length_a 30.664(4)
_cell_length_b 11.8233(19)
_cell_length_c 7.1857(10)
_cell_measurement_reflns_used 907
_cell_measurement_temperature 180(2)
_cell_measurement_theta_max 26.4
_cell_measurement_theta_min 3.1
_cell_volume 2601.0(6)
_computing_cell_refinement 'CrysAlis RED (Oxford Diffraction, 2006)'
_computing_data_collection 'CrysAlis CCD (Oxford Diffraction, 2006)'
_computing_data_reduction 'CrysAlis RED (Oxford Diffraction, 2006)'
_computing_molecular_graphics 'ORTEPIII (Burnett & Johnson, 1996) and ORTEP-3 for Windows (Farrugia, 1997)'
_computing_publication_material 'WinGX (Farrugia, 1999)'
_computing_structure_refinement 'SHELXL97 (Sheldrick, 2008)'
_computing_structure_solution 'SIR97 (Altomare <i>et al.</i>,  1999)'
_diffrn_ambient_temperature 180(2)
_diffrn_detector_area_resol_mean 8.2632
_diffrn_measured_fraction_theta_full 0.940
_diffrn_measured_fraction_theta_max 0.940
_diffrn_measurement_device_type 'Oxford-Diffraction Xcalibur Sapphire-I'
_diffrn_measurement_method '\w and \f'
_diffrn_radiation_monochromator graphite
_diffrn_radiation_source 'fine-focus sealed tube'
_diffrn_radiation_type MoK\a
_diffrn_radiation_wavelength 0.71073
_diffrn_reflns_av_R_equivalents 0.0370
_diffrn_reflns_av_sigmaI/netI 0.1046
_diffrn_reflns_limit_h_max 38
_diffrn_reflns_limit_h_min -23
_diffrn_reflns_limit_k_max 14
_diffrn_reflns_limit_k_min -11
_diffrn_reflns_limit_l_max 8
_diffrn_reflns_limit_l_min -7
_diffrn_reflns_number 5114
_diffrn_reflns_theta_full 26.36
_diffrn_reflns_theta_max 26.36
_diffrn_reflns_theta_min 3.07
_diffrn_standards_number 0
_exptl_absorpt_coefficient_mu 0.071
_exptl_absorpt_correction_type none
_exptl_crystal_colour colorless
_exptl_crystal_density_diffrn 1.099
_exptl_crystal_density_method 'not measured'
_exptl_crystal_description needle
_exptl_crystal_F_000 920
_exptl_crystal_size_max 0.52
_exptl_crystal_size_mid 0.08
_exptl_crystal_size_min 0.07
_refine_diff_density_max 0.126
_refine_diff_density_min -0.119
_refine_ls_extinction_method none
_refine_ls_goodness_of_fit_ref 0.823
_refine_ls_hydrogen_treatment constr
_refine_ls_matrix_type full
_refine_ls_number_parameters 293
_refine_ls_number_reflns 2615
_refine_ls_number_restraints 1
_refine_ls_restrained_S_all 0.823
_refine_ls_R_factor_all 0.0903
_refine_ls_R_factor_gt 0.0375
_refine_ls_shift/su_max 0.003
_refine_ls_shift/su_mean 0.001
_refine_ls_structure_factor_coef Fsqd
_refine_ls_weighting_details 'calc w=1/[\s^2^(Fo^2^)+(0.0416P)^2^] where P=(Fo^2^+2Fc^2^)/3'
_refine_ls_weighting_scheme calc
_refine_ls_wR_factor_gt 0.0726
_refine_ls_wR_factor_ref 0.0852
_reflns_number_gt 1302
_reflns_number_total 2615
_reflns_threshold_expression I>2\s(I)
_cod_data_source_file er2042.cif
_cod_data_source_block I
_cod_original_cell_volume 2600.9(6)
_cod_original_sg_symbol_H-M 'C 2'
_cod_database_code 2217489
_cod_database_fobs_code 2217489

loop_
_symmetry_equiv_pos_as_xyz
'x, y, z'
'-x, y, -z'
'x+1/2, y+1/2, z'
'-x+1/2, y+1/2, -z'

loop_
_atom_site_type_symbol
_atom_site_label
_atom_site_fract_x
_atom_site_fract_y
_atom_site_fract_z
_atom_site_U_iso_or_equiv
_atom_site_adp_type
_atom_site_calc_flag
_atom_site_refinement_flags
_atom_site_occupancy
C C1 0.59538(10) 0.4362(3) 0.2817(5) 0.0536(10) Uani d . 1
C C1' 0.64958(9) -0.0975(3) 0.2534(4) 0.0364(9) Uani d . 1
H H1' 0.6284 -0.1263 0.1537 0.044 Uiso calc R 1
C C2' 0.65560(10) -0.1895(3) 0.3989(4) 0.0398(9) Uani d . 1
C C2 0.63385(10) 0.4539(3) 0.4201(6) 0.0623(11) Uani d . 1
H H2A 0.6608 0.4605 0.3509 0.075 Uiso calc R 1
H H2B 0.6298 0.5262 0.4864 0.075 Uiso calc R 1
C C3' 0.69097(10) -0.2504(3) 0.4250(4) 0.0507(10) Uani d . 1
H H3' 0.6914 -0.3052 0.5217 0.061 Uiso calc R 1
C C3 0.63991(10) 0.3605(3) 0.5617(5) 0.0592(11) Uani d . 1
H H3A 0.6147 0.3597 0.6416 0.071 Uiso calc R 1
H H3B 0.6665 0.3757 0.6424 0.071 Uiso calc R 1
C C4 0.64403(10) 0.2457(3) 0.4706(5) 0.0495(10) Uani d . 1
H H4A 0.6458 0.1869 0.5689 0.059 Uiso calc R 1
H H4B 0.6716 0.2433 0.4055 0.059 Uiso calc R 1
C C4' 0.73066(10) -0.2407(3) 0.3154(5) 0.0529(10) Uani d . 1
H H4'A 0.7427 -0.3170 0.2938 0.063 Uiso calc R 1
H H4'B 0.7532 -0.1960 0.3865 0.063 Uiso calc R 1
C C4A 0.60575(9) 0.2174(3) 0.3301(4) 0.0361(9) Uani d . 1
C C5 0.61843(9) 0.1098(3) 0.2159(4) 0.0351(8) Uani d . 1
H H5 0.6457 0.1294 0.1529 0.042 Uiso calc R 1
C C5' 0.71920(10) -0.1833(3) 0.1284(5) 0.0481(10) Uani d . 1
C C6 0.58379(11) 0.0870(4) 0.0639(5) 0.0494(10) Uani d . 1
C C6' 0.69273(9) -0.0707(3) 0.1609(5) 0.0417(9) Uani d . 1
C C7' 0.61661(10) -0.2127(3) 0.5115(5) 0.0564(11) Uani d . 1
H H7'A 0.6219 -0.2811 0.5866 0.085 Uiso calc R 1
H H7'B 0.5907 -0.2239 0.4272 0.085 Uiso calc R 1
H H7'C 0.6118 -0.1484 0.5939 0.085 Uiso calc R 1
C C7 0.57720(12) 0.1836(4) -0.0693(5) 0.0692(13) Uani d . 1
H H7A 0.5535 0.1652 -0.1636 0.083 Uiso calc R 1
H H7B 0.6043 0.1966 -0.1350 0.083 Uiso calc R 1
C C8' 0.69222(12) -0.2582(4) 0.0066(6) 0.0508(10) Uani d . 1
C C8 0.56546(11) 0.2901(3) 0.0358(5) 0.0593(12) Uani d . 1
H H8A 0.5366 0.2797 0.0887 0.071 Uiso calc R 1
H H8B 0.5631 0.3545 -0.0523 0.071 Uiso calc R 1
C C8A 0.59952(10) 0.3178(3) 0.1931(5) 0.0472(10) Uani d . 1
H H8 0.6277 0.3213 0.1297 0.057 Uiso calc R 1
C C9 0.55363(10) 0.4563(3) 0.3803(6) 0.0470(10) Uani d . 1
C C9' 0.75865(11) -0.1575(4) 0.0316(5) 0.0602(11) Uani d . 1
C C10' 0.72097(11) 0.0021(3) 0.2844(6) 0.0548(11) Uani d . 1
C C10 0.59748(14) 0.5294(3) 0.1310(6) 0.0858(16) Uani d . 1
H H10A 0.5710 0.5266 0.0482 0.129 Uiso calc R 1
H H10B 0.6231 0.5170 0.0581 0.129 Uiso calc R 1
H H10C 0.5997 0.6037 0.1913 0.129 Uiso calc R 1
C C11 0.56460(9) 0.1932(3) 0.4331(4) 0.0438(9) Uani d . 1
H H11A 0.5700 0.1298 0.5190 0.066 Uiso calc R 1
H H11B 0.5406 0.1739 0.3428 0.066 Uiso calc R 1
H H11C 0.5567 0.2605 0.5035 0.066 Uiso calc R 1
C C11' 0.68511(11) -0.0140(3) -0.0200(6) 0.0486(10) Uani d . 1
C C12 0.62924(10) 0.0071(3) 0.3388(4) 0.0403(9) Uani d . 1
H H12A 0.6019 -0.0172 0.3937 0.048 Uiso calc R 1
H H12B 0.6493 0.0326 0.4431 0.048 Uiso calc R 1
C C13 0.55899(11) -0.0039(4) 0.0508(5) 0.0696(13) Uani d . 1
H H13A 0.5364 -0.0090 -0.0448 0.084 Uiso calc R 1
H H13B 0.5637 -0.0642 0.1368 0.084 Uiso calc R 1
N N8' 0.67137(11) -0.3154(3) -0.0892(5) 0.0749(11) Uani d . 1
N N9' 0.78989(10) -0.1379(4) -0.0408(5) 0.0974(14) Uani d . 1
N N10' 0.74280(11) 0.0563(3) 0.3805(5) 0.0864(13) Uani d . 1
N N11' 0.68067(11) 0.0254(3) -0.1637(5) 0.0767(11) Uani d . 1
O O9 0.51784(7) 0.4467(2) 0.2691(3) 0.0616(8) Uani d . 1
H H9 0.4958 0.4589 0.3303 0.092 Uiso calc R 1
O O9' 0.55236(7) 0.4807(2) 0.5443(4) 0.0569(7) Uani d . 1

loop_
_atom_site_aniso_label
_atom_site_aniso_U_11
_atom_site_aniso_U_22
_atom_site_aniso_U_33
_atom_site_aniso_U_12
_atom_site_aniso_U_13
_atom_site_aniso_U_23
C1 0.042(2) 0.056(3) 0.065(3) 0.0049(18) 0.023(2) 0.014(2)
C1' 0.0289(17) 0.047(2) 0.034(2) -0.0031(15) 0.0035(16) -0.0048(18)
C2' 0.043(2) 0.044(2) 0.032(2) -0.0001(17) 0.0037(15) -0.0009(19)
C2 0.0362(19) 0.046(3) 0.106(3) -0.0033(18) 0.020(2) -0.002(3)
C3' 0.057(2) 0.060(3) 0.035(2) 0.008(2) 0.0042(18) 0.008(2)
C3 0.041(2) 0.056(3) 0.079(3) -0.0013(19) -0.0142(19) -0.016(3)
C4 0.0387(19) 0.058(3) 0.051(2) 0.0003(18) -0.0047(16) -0.001(2)
C4' 0.047(2) 0.071(3) 0.041(2) 0.0157(19) -0.0008(17) 0.009(2)
C4A 0.0301(17) 0.046(2) 0.033(2) 0.0065(15) 0.0034(15) 0.0118(18)
C5 0.0336(18) 0.045(2) 0.027(2) 0.0009(15) 0.0025(15) 0.0057(19)
C5' 0.0338(19) 0.065(3) 0.046(2) 0.0010(19) 0.0073(17) 0.000(2)
C6 0.042(2) 0.071(3) 0.035(2) 0.011(2) 0.0020(18) -0.005(2)
C6' 0.0365(18) 0.049(2) 0.040(2) -0.0049(17) 0.0040(16) 0.002(2)
C7' 0.053(2) 0.071(3) 0.046(2) 0.0026(18) 0.0139(17) 0.016(2)
C7 0.074(3) 0.105(4) 0.029(2) 0.036(2) 0.0067(18) 0.007(3)
C8' 0.053(3) 0.057(3) 0.043(3) 0.005(2) 0.013(2) 0.009(2)
C8 0.064(2) 0.086(3) 0.028(2) 0.033(2) 0.0061(18) 0.014(2)
C8A 0.0355(18) 0.065(3) 0.043(2) 0.0142(17) 0.0170(16) 0.009(2)
C9 0.039(2) 0.043(2) 0.059(3) 0.0040(16) 0.006(2) 0.020(2)
C9' 0.049(2) 0.082(3) 0.050(3) 0.006(2) 0.0087(19) -0.001(2)
C10' 0.039(2) 0.060(3) 0.067(3) -0.0105(19) 0.013(2) -0.007(2)
C10 0.100(3) 0.060(3) 0.104(4) 0.018(2) 0.059(3) 0.047(3)
C11 0.042(2) 0.060(3) 0.030(2) -0.0030(17) 0.0069(16) -0.001(2)
C11' 0.052(2) 0.046(3) 0.049(3) 0.0067(18) 0.017(2) 0.010(2)
C12 0.0415(18) 0.048(2) 0.031(2) -0.0010(16) 0.0030(15) 0.0012(18)
C13 0.046(2) 0.099(4) 0.062(3) 0.011(3) -0.015(2) -0.004(3)
N8' 0.089(3) 0.084(3) 0.053(2) -0.013(2) 0.016(2) -0.005(2)
N9' 0.057(2) 0.143(4) 0.095(3) 0.001(2) 0.032(2) 0.004(3)
N10' 0.063(2) 0.101(3) 0.095(3) -0.031(2) 0.008(2) -0.042(3)
N11' 0.094(3) 0.088(3) 0.051(2) 0.023(2) 0.028(2) 0.019(2)
O9 0.0462(14) 0.092(2) 0.0471(15) 0.0210(14) 0.0064(12) 0.0007(16)
O9' 0.0444(13) 0.075(2) 0.0519(16) -0.0021(12) 0.0105(13) -0.0057(16)

loop_
_atom_type_symbol
_atom_type_description
_atom_type_scat_dispersion_real
_atom_type_scat_dispersion_imag
_atom_type_scat_source
C C 0.0033 0.0016 'International Tables Vol C Tables 4.2.6.8 and 6.1.1.4'
H H 0.0000 0.0000 'International Tables Vol C Tables 4.2.6.8 and 6.1.1.4'
N N 0.0061 0.0033 'International Tables Vol C Tables 4.2.6.8 and 6.1.1.4'
O O 0.0106 0.0060 'International Tables Vol C Tables 4.2.6.8 and 6.1.1.4'

loop_
_geom_angle_atom_site_label_1
_geom_angle_atom_site_label_2
_geom_angle_atom_site_label_3
_geom_angle
C2 C1 C9 108.6(3)
C2 C1 C8A 108.5(3)
C9 C1 C8A 115.2(3)
C2 C1 C10 107.4(3)
C9 C1 C10 106.5(3)
C8A C1 C10 110.4(3)
C2' C1' C12 109.9(2)
C2' C1' C6' 111.7(2)
C12 C1' C6' 112.7(3)
C2' C1' H1' 107.4
C12 C1' H1' 107.4
C6' C1' H1' 107.4
C3' C2' C7' 120.0(3)
C3' C2' C1' 124.3(3)
C7' C2' C1' 115.7(3)
C3 C2 C1 113.8(3)
C3 C2 H2A 108.8
C1 C2 H2A 108.8
C3 C2 H2B 108.8
C1 C2 H2B 108.8
H2A C2 H2B 107.7
C2' C3' C4' 125.3(3)
C2' C3' H3' 117.3
C4' C3' H3' 117.3
C2 C3 C4 112.0(3)
C2 C3 H3A 109.2
C4 C3 H3A 109.2
C2 C3 H3B 109.2
C4 C3 H3B 109.2
H3A C3 H3B 107.9
C3 C4 C4A 113.5(3)
C3 C4 H4A 108.9
C4A C4 H4A 108.9
C3 C4 H4B 108.9
C4A C4 H4B 108.9
H4A C4 H4B 107.7
C3' C4' C5' 110.2(3)
C3' C4' H4'A 109.6
C5' C4' H4'A 109.6
C3' C4' H4'B 109.6
C5' C4' H4'B 109.6
H4'A C4' H4'B 108.1
C11 C4A C4 110.1(3)
C11 C4A C8A 112.1(2)
C4 C4A C8A 108.2(3)
C11 C4A C5 109.7(3)
C4 C4A C5 108.4(2)
C8A C4A C5 108.3(2)
C6 C5 C12 113.5(3)
C6 C5 C4A 109.8(3)
C12 C5 C4A 113.2(2)
C6 C5 H5 106.6
C12 C5 H5 106.6
C4A C5 H5 106.6
C9' C5' C8' 107.2(3)
C9' C5' C4' 110.8(3)
C8' C5' C4' 110.5(3)
C9' C5' C6' 109.9(3)
C8' C5' C6' 108.6(3)
C4' C5' C6' 109.7(3)
C13 C6 C7 121.4(4)
C13 C6 C5 125.4(4)
C7 C6 C5 113.1(3)
C11' C6' C10' 108.8(3)
C11' C6' C1' 112.1(3)
C10' C6' C1' 110.3(3)
C11' C6' C5' 108.0(3)
C10' C6' C5' 106.9(3)
C1' C6' C5' 110.5(3)
C2' C7' H7'A 109.5
C2' C7' H7'B 109.5
H7'A C7' H7'B 109.5
C2' C7' H7'C 109.5
H7'A C7' H7'C 109.5
H7'B C7' H7'C 109.5
C6 C7 C8 110.0(3)
C6 C7 H7A 109.7
C8 C7 H7A 109.7
C6 C7 H7B 109.7
C8 C7 H7B 109.7
H7A C7 H7B 108.2
N8' C8' C5' 179.3(4)
C7 C8 C8A 111.9(3)
C7 C8 H8A 109.2
C8A C8 H8A 109.2
C7 C8 H8B 109.2
C8A C8 H8B 109.2
H8A C8 H8B 107.9
C8 C8A C4A 111.1(3)
C8 C8A C1 115.4(3)
C4A C8A C1 116.3(3)
C8 C8A H8 104.1
C4A C8A H8 104.1
C1 C8A H8 104.1
O9' C9 O9 122.3(3)
O9' C9 C1 124.4(3)
O9 C9 C1 113.4(3)
N9' C9' C5' 178.7(4)
N10' C10' C6' 178.9(5)
C1 C10 H10A 109.5
C1 C10 H10B 109.5
H10A C10 H10B 109.5
C1 C10 H10C 109.5
H10A C10 H10C 109.5
H10B C10 H10C 109.5
C4A C11 H11A 109.5
C4A C11 H11B 109.5
H11A C11 H11B 109.5
C4A C11 H11C 109.5
H11A C11 H11C 109.5
H11B C11 H11C 109.5
N11' C11' C6' 176.2(4)
C5 C12 C1' 119.4(2)
C5 C12 H12A 107.5
C1' C12 H12A 107.5
C5 C12 H12B 107.5
C1' C12 H12B 107.5
H12A C12 H12B 107.0
C6 C13 H13A 120.0
C6 C13 H13B 120.0
H13A C13 H13B 120.0
C9 O9 H9 109.5

loop_
_geom_bond_atom_site_label_1
_geom_bond_atom_site_label_2
_geom_bond_distance
C1 C2 1.513(5)
C1 C9 1.517(5)
C1 C8A 1.546(5)
C1 C10 1.549(5)
C1' C2' 1.513(4)
C1' C12 1.529(4)
C1' C6' 1.547(4)
C1' H1' 1.0000
C2' C3' 1.306(4)
C2' C7' 1.506(4)
C2 C3 1.506(5)
C2 H2A 0.9900
C2 H2B 0.9900
C3' C4' 1.491(4)
C3' H3' 0.9500
C3 C4 1.516(5)
C3 H3A 0.9900
C3 H3B 0.9900
C4 C4A 1.541(4)
C4 H4A 0.9900
C4 H4B 0.9900
C4' C5' 1.528(5)
C4' H4'A 0.9900
C4' H4'B 0.9900
C4A C11 1.526(4)
C4A C8A 1.547(4)
C4A C5 1.574(4)
C5 C6 1.504(4)
C5 C12 1.527(4)
C5 H5 1.0000
C5' C9' 1.462(5)
C5' C8' 1.466(5)
C5' C6' 1.584(5)
C6 C13 1.316(5)
C6 C7 1.497(5)
C6' C11' 1.470(5)
C6' C10' 1.480(5)
C7' H7'A 0.9800
C7' H7'B 0.9800
C7' H7'C 0.9800
C7 C8 1.521(5)
C7 H7A 0.9900
C7 H7B 0.9900
C8' N8' 1.136(5)
C8 C8A 1.530(5)
C8 H8A 0.9900
C8 H8B 0.9900
C8A H8 1.0000
C9 O9' 1.216(4)
C9 O9 1.325(4)
C9' N9' 1.139(4)
C10' N10' 1.133(4)
C10 H10A 0.9800
C10 H10B 0.9800
C10 H10C 0.9800
C11 H11A 0.9800
C11 H11B 0.9800
C11 H11C 0.9800
C11' N11' 1.134(4)
C12 H12A 0.9900
C12 H12B 0.9900
C13 H13A 0.9500
C13 H13B 0.9500
O9 H9 0.8400

loop_
_geom_hbond_atom_site_label_D
_geom_hbond_atom_site_label_H
_geom_hbond_atom_site_label_A
_geom_hbond_site_symmetry_A
_geom_hbond_distance_DH
_geom_hbond_distance_HA
_geom_hbond_distance_DA
_geom_hbond_angle_DHA
O9 H9 O9' 2_656 0.84 1.79 2.631(3) 177.7

loop_
_cod_related_entry_id
_cod_related_entry_database
_cod_related_entry_code
1 ChemSpider 21195583
